data_4330218
loop_
_publ_author_name
'Evgeny V. Tretyakov'
'Svyatoslav E. Tolstikov'
'Anastasiya O. Suvorova'
'Aleksey V. Polushkin'
'Galina V. Romanenko'
'Artem S. Bogomyakov'
'Sergey L. Veber'
'Matvey V. Fedin'
'Dmitry V. Stass'
'Edward Reijerse'
'Wolfgang Lubitz'
'Ekaterina M. Zueva'
'Victor I. Ovcharenko'

_publ_section_title
;
 Crucial Role of Paramagnetic Ligands for Magnetostructural Anomalies in
 "Breathing Crystals"
;
_journal_name_full 'Inorganic Chemistry'
_journal_page_first 9385
_journal_page_last 9394
_journal_paper_doi 10.1021/ic301149e
_journal_volume 51
_journal_year 2012
_chemical_formula_sum 'C20 H18 Cu F12 N2 O5'
_chemical_formula_weight 657.90
_chemical_name_systematic
; 
 ? 
;
_space_group_IT_number 2
_symmetry_cell_setting triclinic
_symmetry_space_group_name_Hall '-P 1'
_symmetry_space_group_name_H-M 'P -1'
_atom_sites_solution_hydrogens geom
_atom_sites_solution_primary direct
_atom_sites_solution_secondary difmap
_audit_creation_method SHELXL-97
_cell_angle_alpha 77.542(2)
_cell_angle_beta 82.682(2)
_cell_angle_gamma 71.711(2)
_cell_formula_units_Z 2
_cell_length_a 8.7041(3)
_cell_length_b 11.6233(4)
_cell_length_c 14.2736(5)
_cell_measurement_reflns_used 3585
_cell_measurement_temperature 240(2)
_cell_measurement_theta_max 22.93
_cell_measurement_theta_min 2.59
_cell_volume 1336.06(8)
_computing_cell_refinement 'Bruker SAINT'
_computing_data_collection 'Bruker APEX2'
_computing_data_reduction 'Bruker SAINT'
_computing_molecular_graphics 'Bruker SHELXTL'
_computing_publication_material 'Bruker SHELXTL'
_computing_structure_refinement 'SHELXL-97 (Sheldrick, 1997)'
_computing_structure_solution 'SHELXS-97 (Sheldrick, 1990)'
_diffrn_ambient_temperature 240(2)
_diffrn_measured_fraction_theta_full 0.988
_diffrn_measured_fraction_theta_max 0.988
_diffrn_measurement_device_type 'Bruker APEX-II CCD'
_diffrn_measurement_method '\f and \w scans'
_diffrn_radiation_monochromator graphite
_diffrn_radiation_source 'fine-focus sealed tube'
_diffrn_radiation_type MoK\a
_diffrn_radiation_wavelength 0.71073
_diffrn_reflns_av_R_equivalents 0.0662
_diffrn_reflns_av_sigmaI/netI 0.0819
_diffrn_reflns_limit_h_max 11
_diffrn_reflns_limit_h_min -11
_diffrn_reflns_limit_k_max 15
_diffrn_reflns_limit_k_min -15
_diffrn_reflns_limit_l_max 18
_diffrn_reflns_limit_l_min -18
_diffrn_reflns_number 21589
_diffrn_reflns_theta_full 28.10
_diffrn_reflns_theta_max 28.10
_diffrn_reflns_theta_min 1.88
_diffrn_standards_number 0
_exptl_absorpt_coefficient_mu 0.934
_exptl_absorpt_correction_T_max 0.4194
_exptl_absorpt_correction_T_min 0.3628
_exptl_absorpt_correction_type multi-scan
_exptl_crystal_colour light_green?
_exptl_crystal_density_diffrn 1.635
_exptl_crystal_description plate
_exptl_crystal_F_000 658
_exptl_crystal_size_max 0.36
_exptl_crystal_size_mid 0.22
_exptl_crystal_size_min 0.06
_refine_diff_density_max 0.246
_refine_diff_density_min -0.366
_refine_diff_density_rms 0.048
_refine_ls_extinction_method none
_refine_ls_goodness_of_fit_ref 0.809
_refine_ls_hydrogen_treatment constr
_refine_ls_matrix_type full
_refine_ls_number_parameters 445
_refine_ls_number_reflns 6446
_refine_ls_number_restraints 0
_refine_ls_restrained_S_all 0.809
_refine_ls_R_factor_all 0.0873
_refine_ls_R_factor_gt 0.0366
_refine_ls_shift/su_max 0.000
_refine_ls_shift/su_mean 0.000
_refine_ls_structure_factor_coef Fsqd
_refine_ls_weighting_details 'calc w=1/[\s^2^(Fo^2^)+(0.0315P)^2^+0.0000P] where P=(Fo^2^+2Fc^2^)/3'
_refine_ls_weighting_scheme calc
_refine_ls_wR_factor_gt 0.0699
_refine_ls_wR_factor_ref 0.0807
_reflns_number_gt 3341
_reflns_number_total 6446
_reflns_threshold_expression >2sigma(I)
_cod_data_source_file ic301149e_si_002_34.cif
_cod_data_source_block 51s
_cod_database_code 4330218

loop_
_symmetry_equiv_pos_as_xyz
'x, y, z'
'-x, -y, -z'

loop_
_atom_site_label
_atom_site_type_symbol
_atom_site_fract_x
_atom_site_fract_y
_atom_site_fract_z
_atom_site_U_iso_or_equiv
_atom_site_adp_type
_atom_site_occupancy
_atom_site_symmetry_multiplicity
_atom_site_calc_flag
_atom_site_refinement_flags
Cu1 Cu 0.0000 -0.5000 0.5000 0.04789(14) Uani 1 2 d S
O1 O 0.1646(2) -0.65010(14) 0.47403(11) 0.0534(5) Uani 1 1 d .
C1 C 0.4076(6) -0.7836(4) 0.4241(4) 0.0918(13) Uani 1 1 d .
F1 F 0.5674(18) -0.7878(18) 0.4056(12) 0.137(5) Uani 0.50 1 d P
F2 F 0.364(2) -0.8244(13) 0.3602(9) 0.155(7) Uani 0.50 1 d P
F3 F 0.4311(10) -0.8526(10) 0.5226(9) 0.080(2) Uani 0.50 1 d P
F1A F 0.4371(18) -0.8526(12) 0.4910(10) 0.154(6) Uani 0.50 1 d P
F2A F 0.518(2) -0.7929(17) 0.3605(13) 0.185(9) Uani 0.50 1 d P
F3A F 0.314(2) -0.8526(13) 0.4065(8) 0.123(4) Uani 0.50 1 d P
C2 C 0.3013(4) -0.6536(2) 0.43326(18) 0.0600(8) Uani 1 1 d .
C3 C 0.3632(4) -0.5569(3) 0.3958(2) 0.0794(9) Uani 1 1 d .
H3A H 0.4693 -0.5734 0.3671 0.095 Uiso 1 1 calc R
C4 C 0.2744(4) -0.4366(3) 0.39898(19) 0.0621(7) Uani 1 1 d .
C5 C 0.3496(6) -0.3320(4) 0.3517(4) 0.0973(13) Uani 1 1 d .
F4 F 0.2956(18) -0.2803(13) 0.2715(10) 0.171(7) Uani 0.50 1 d P
F5 F 0.4983(10) -0.3641(11) 0.3528(9) 0.134(5) Uani 0.50 1 d P
F6 F 0.3052(13) -0.2408(10) 0.4074(11) 0.134(5) Uani 0.50 1 d P
F4A F 0.4793(17) -0.3754(10) 0.2853(9) 0.191(6) Uani 0.50 1 d P
F5A F 0.398(3) -0.2942(16) 0.4059(11) 0.238(11) Uani 0.50 1 d P
F6A F 0.2517(15) -0.2484(8) 0.2948(11) 0.107(4) Uani 0.50 1 d P
O2 O 0.1339(2) -0.39749(14) 0.43529(11) 0.0547(5) Uani 1 1 d .
Cu2 Cu 0.0000 0.0000 0.0000 0.04153(13) Uani 1 2 d S
O3 O -0.13993(19) -0.03988(13) -0.07832(11) 0.0443(4) Uani 1 1 d .
C6 C -0.3556(4) -0.0187(3) -0.1688(2) 0.0571(7) Uani 1 1 d .
F7 F -0.4857(10) 0.0627(8) -0.2069(5) 0.089(2) Uani 0.50 1 d P
F8 F -0.2547(12) -0.0341(12) -0.2465(9) 0.093(3) Uani 0.50 1 d P
F9 F -0.3837(15) -0.1188(9) -0.1376(6) 0.092(4) Uani 0.50 1 d P
F7A F -0.5199(11) 0.0214(8) -0.1582(6) 0.101(3) Uani 0.50 1 d P
F8A F -0.3045(16) 0.0056(12) -0.2523(8) 0.134(6) Uani 0.50 1 d P
F9A F -0.3297(15) -0.1399(10) -0.1426(9) 0.109(4) Uani 0.50 1 d P
C7 C -0.2804(3) 0.0259(2) -0.09770(16) 0.0409(6) Uani 1 1 d .
C8 C -0.3701(3) 0.1324(2) -0.06374(17) 0.0455(6) Uani 1 1 d .
H8A H -0.4764 0.1720 -0.0828 0.055 Uiso 1 1 calc R
C9 C -0.3081(3) 0.18177(18) -0.00304(16) 0.0379(5) Uani 1 1 d .
C10 C -0.4128(3) 0.3037(2) 0.0271(2) 0.0511(7) Uani 1 1 d .
F10 F -0.56626(18) 0.33202(13) 0.00916(12) 0.0749(5) Uani 1 1 d .
F11 F -0.4089(2) 0.29975(14) 0.11935(13) 0.0822(5) Uani 1 1 d .
F12 F -0.3567(2) 0.39421(12) -0.02037(14) 0.0887(6) Uani 1 1 d .
O4 O -0.17123(19) 0.14358(12) 0.03043(10) 0.0414(4) Uani 1 1 d .
O1R O -0.1222(2) -0.47707(14) 0.35638(12) 0.0602(5) Uani 1 1 d .
C1R C -0.0944(3) -0.4469(2) 0.27018(17) 0.0430(6) Uani 1 1 d .
C2R C -0.0559(3) -0.5426(2) 0.20639(17) 0.0509(7) Uani 1 1 d .
C21 C 0.1204(4) -0.5638(3) 0.1663(2) 0.0803(9) Uani 1 1 d .
H21A H 0.1337 -0.4874 0.1279 0.120 Uiso 1 1 calc R
H21B H 0.1479 -0.6263 0.1265 0.120 Uiso 1 1 calc R
H21C H 0.1913 -0.5913 0.2190 0.120 Uiso 1 1 calc R
C22 C -0.1708(4) -0.4979(3) 0.1252(2) 0.0893(11) Uani 1 1 d .
H22A H -0.1575 -0.4215 0.0868 0.134 Uiso 1 1 calc R
H22B H -0.2818 -0.4839 0.1521 0.134 Uiso 1 1 calc R
H22C H -0.1462 -0.5597 0.0851 0.134 Uiso 1 1 calc R
C23 C -0.0761(4) -0.6636(2) 0.2663(2) 0.0794(9) Uani 1 1 d .
H23A H -0.1879 -0.6508 0.2915 0.119 Uiso 1 1 calc R
H23B H -0.0056 -0.6910 0.3192 0.119 Uiso 1 1 calc R
H23C H -0.0478 -0.7258 0.2262 0.119 Uiso 1 1 calc R
C3R C -0.0968(3) -0.3181(2) 0.23121(15) 0.0415(6) Uani 1 1 d .
C4R C -0.0620(3) -0.2539(2) 0.14035(17) 0.0490(6) Uani 1 1 d .
H4RA H -0.0317 -0.2896 0.0851 0.059 Uiso 1 1 calc R
N1R N -0.0764(2) -0.13669(16) 0.14077(13) 0.0490(5) Uani 1 1 d .
N2R N -0.1218(2) -0.12403(16) 0.23395(13) 0.0463(5) Uani 1 1 d .
C5R C -0.1518(4) -0.0042(2) 0.26193(18) 0.0614(8) Uani 1 1 d .
H5RA H -0.2675 0.0405 0.2585 0.074 Uiso 1 1 calc R
H5RB H -0.0920 0.0443 0.2156 0.074 Uiso 1 1 calc R
C6R C -0.1039(4) -0.0135(3) 0.3592(2) 0.0836(10) Uani 1 1 d .
H6RA H -0.1265 0.0686 0.3729 0.125 Uiso 1 1 calc R
H6RB H 0.0111 -0.0560 0.3629 0.125 Uiso 1 1 calc R
H6RC H -0.1649 -0.0592 0.4058 0.125 Uiso 1 1 calc R
C7R C -0.1342(3) -0.2294(2) 0.28797(16) 0.0483(6) Uani 1 1 d .
H7RA H -0.1636 -0.2417 0.3542 0.058 Uiso 1 1 calc R

loop_
_atom_site_aniso_label
_atom_site_aniso_U_11
_atom_site_aniso_U_22
_atom_site_aniso_U_33
_atom_site_aniso_U_23
_atom_site_aniso_U_13
_atom_site_aniso_U_12
Cu1 0.0552(3) 0.0362(2) 0.0412(2) -0.00337(18) 0.0093(2) -0.0052(2)
O1 0.0585(13) 0.0408(9) 0.0498(10) -0.0085(8) 0.0064(9) -0.0030(9)
C1 0.080(3) 0.064(3) 0.104(4) -0.017(3) 0.014(3) 0.012(2)
F1 0.069(4) 0.094(4) 0.211(15) -0.029(9) 0.033(6) 0.011(3)
F2 0.173(15) 0.133(11) 0.148(11) -0.111(10) -0.057(10) 0.046(9)
F3 0.076(4) 0.058(3) 0.082(6) -0.001(3) -0.015(3) 0.010(3)
F1A 0.231(12) 0.065(5) 0.107(10) -0.026(5) -0.023(6) 0.052(5)
F2A 0.162(17) 0.108(6) 0.207(17) -0.037(10) 0.119(13) 0.025(13)
F3A 0.140(7) 0.083(4) 0.133(9) -0.070(6) -0.006(6) 0.017(4)
C2 0.059(2) 0.0587(18) 0.0443(16) -0.0056(13) 0.0022(14) 0.0030(16)
C3 0.049(2) 0.075(2) 0.087(2) 0.0049(17) 0.0185(16) -0.0016(17)
C4 0.052(2) 0.0636(19) 0.0577(18) 0.0097(14) -0.0070(15) -0.0121(16)
C5 0.063(3) 0.095(4) 0.120(4) 0.023(3) -0.005(3) -0.031(3)
F4 0.160(14) 0.237(14) 0.102(6) 0.087(9) -0.026(9) -0.110(12)
F5 0.041(3) 0.129(6) 0.216(14) -0.002(8) 0.033(6) -0.037(3)
F6 0.121(6) 0.082(4) 0.212(13) -0.029(6) 0.021(7) -0.059(4)
F4A 0.146(9) 0.118(5) 0.246(11) 0.010(8) 0.123(9) -0.033(5)
F5A 0.39(3) 0.25(2) 0.178(17) 0.063(13) -0.14(2) -0.25(2)
F6A 0.075(4) 0.060(3) 0.157(11) 0.038(4) 0.009(5) -0.025(3)
O2 0.0624(13) 0.0450(10) 0.0477(10) 0.0012(8) 0.0022(9) -0.0122(9)
Cu2 0.0392(3) 0.0302(2) 0.0506(3) -0.01133(18) -0.0088(2) 0.00095(18)
O3 0.0434(10) 0.0339(8) 0.0527(10) -0.0122(7) -0.0073(8) -0.0029(8)
C6 0.053(2) 0.0527(18) 0.070(2) -0.0126(17) -0.0099(17) -0.0185(17)
F7 0.061(5) 0.091(4) 0.116(6) -0.043(4) -0.045(5) 0.006(3)
F8 0.065(3) 0.160(8) 0.075(6) -0.065(6) 0.000(3) -0.035(3)
F9 0.138(10) 0.098(8) 0.072(4) -0.007(4) 0.003(4) -0.089(7)
F7A 0.051(3) 0.141(8) 0.131(6) -0.075(5) -0.019(4) -0.020(4)
F8A 0.252(16) 0.173(10) 0.043(4) -0.004(5) -0.005(8) -0.166(11)
F9A 0.111(7) 0.044(3) 0.189(8) -0.030(4) -0.073(6) -0.018(3)
C7 0.0421(16) 0.0355(13) 0.0447(14) -0.0016(11) -0.0036(12) -0.0147(12)
C8 0.0345(15) 0.0377(13) 0.0603(16) -0.0084(12) -0.0091(12) -0.0031(11)
C9 0.0375(15) 0.0251(11) 0.0446(14) -0.0007(10) 0.0033(12) -0.0063(11)
C10 0.0369(17) 0.0369(14) 0.074(2) -0.0121(14) 0.0014(14) -0.0033(12)
F10 0.0395(10) 0.0571(9) 0.1208(14) -0.0314(9) -0.0105(9) 0.0078(7)
F11 0.0793(13) 0.0755(11) 0.0833(12) -0.0448(10) -0.0041(10) 0.0084(9)
F12 0.0770(12) 0.0316(8) 0.1462(16) -0.0138(9) 0.0249(11) -0.0144(8)
O4 0.0388(10) 0.0318(8) 0.0495(10) -0.0106(7) -0.0068(8) -0.0011(7)
O1R 0.0869(15) 0.0494(10) 0.0414(10) 0.0024(8) -0.0014(10) -0.0243(10)
C1R 0.0404(15) 0.0441(14) 0.0418(14) -0.0025(11) -0.0059(12) -0.0110(12)
C2R 0.0648(19) 0.0421(14) 0.0487(15) -0.0067(12) -0.0034(14) -0.0211(13)
C21 0.080(2) 0.0609(18) 0.093(2) -0.0243(17) 0.0222(19) -0.0143(17)
C22 0.127(3) 0.086(2) 0.076(2) -0.0110(18) -0.037(2) -0.051(2)
C23 0.113(3) 0.0520(17) 0.076(2) -0.0080(15) 0.0037(19) -0.0364(18)
C3R 0.0476(16) 0.0370(13) 0.0364(13) -0.0032(10) -0.0036(11) -0.0095(11)
C4R 0.0648(18) 0.0392(14) 0.0440(14) -0.0105(11) 0.0002(13) -0.0162(12)
N1R 0.0695(15) 0.0370(11) 0.0387(12) -0.0061(9) 0.0003(10) -0.0152(10)
N2R 0.0588(14) 0.0330(10) 0.0405(11) -0.0068(9) -0.0025(10) -0.0047(10)
C5R 0.085(2) 0.0370(14) 0.0565(17) -0.0149(12) -0.0007(15) -0.0077(14)
C6R 0.121(3) 0.0583(18) 0.076(2) -0.0250(16) -0.014(2) -0.0217(18)
C7R 0.0568(18) 0.0438(14) 0.0358(13) -0.0033(11) -0.0011(12) -0.0063(13)

loop_
_atom_type_symbol
_atom_type_description
_atom_type_scat_dispersion_real
_atom_type_scat_dispersion_imag
_atom_type_scat_source
C C 0.0033 0.0016 'International Tables Vol C Tables 4.2.6.8 and 6.1.1.4'
H H 0.0000 0.0000 'International Tables Vol C Tables 4.2.6.8 and 6.1.1.4'
N N 0.0061 0.0033 'International Tables Vol C Tables 4.2.6.8 and 6.1.1.4'
O O 0.0106 0.0060 'International Tables Vol C Tables 4.2.6.8 and 6.1.1.4'
F F 0.0171 0.0103 'International Tables Vol C Tables 4.2.6.8 and 6.1.1.4'
Cu Cu 0.3201 1.2651 'International Tables Vol C Tables 4.2.6.8 and 6.1.1.4'

loop_
_geom_angle_atom_site_label_1
_geom_angle_atom_site_label_2
_geom_angle_atom_site_label_3
_geom_angle
_geom_angle_site_symmetry_1
_geom_angle_site_symmetry_3
O2 Cu1 O2 180.0 . 2_546
O2 Cu1 O1 87.89(7) . 2_546
O2 Cu1 O1 92.11(7) 2_546 2_546
O2 Cu1 O1 92.11(7) . .
O2 Cu1 O1 87.89(7) 2_546 .
O1 Cu1 O1 180.0 2_546 .
O2 Cu1 O1R 91.12(6) . .
O2 Cu1 O1R 88.88(6) 2_546 .
O1 Cu1 O1R 88.74(6) 2_546 .
O1 Cu1 O1R 91.26(6) . .
O2 Cu1 O1R 88.88(6) . 2_546
O2 Cu1 O1R 91.12(6) 2_546 2_546
O1 Cu1 O1R 91.26(6) 2_546 2_546
O1 Cu1 O1R 88.74(6) . 2_546
O1R Cu1 O1R 180.0 . 2_546
C2 O1 Cu1 124.53(17) . .
F1A C1 F2A 114.3(11) . .
F1A C1 F2 113.0(11) . .
F2A C1 F2 73.8(10) . .
F1A C1 F1 90.5(12) . .
F2A C1 F1 37.1(12) . .
F2 C1 F1 109.4(10) . .
F1A C1 F3A 86.0(11) . .
F2A C1 F3A 105.5(11) . .
F2 C1 F3A 35.3(9) . .
F1 C1 F3A 134.6(9) . .
F1A C1 F3 12.1(10) . .
F2A C1 F3 122.5(11) . .
F2 C1 F3 122.5(10) . .
F1 C1 F3 93.7(8) . .
F3A C1 F3 92.1(7) . .
F1A C1 C2 117.9(7) . .
F2A C1 C2 117.2(10) . .
F2 C1 C2 112.6(7) . .
F1 C1 C2 111.2(9) . .
F3A C1 C2 110.3(7) . .
F3 C1 C2 106.0(6) . .
F2A F1 C1 62.5(19) . .
F2A F1 F1A 91(3) . .
C1 F1 F1A 38.7(7) . .
F3A F2 C1 80.8(19) . .
F3A F2 F2A 127(3) . .
C1 F2 F2A 52.3(9) . .
C1 F1A F3A 53.8(8) . .
C1 F1A F1 50.8(8) . .
F3A F1A F1 93.8(9) . .
F1 F2A C1 80(2) . .
F1 F2A F2 132(3) . .
C1 F2A F2 53.9(8) . .
F2 F3A C1 64(2) . .
F2 F3A F1A 97(3) . .
C1 F3A F1A 40.2(7) . .
O1 C2 C3 128.3(3) . .
O1 C2 C1 113.6(3) . .
C3 C2 C1 118.1(3) . .
C2 C3 C4 121.9(3) . .
O2 C4 C3 128.0(3) . .
O2 C4 C5 112.9(3) . .
C3 C4 C5 119.0(3) . .
F5A C5 F5 65.2(11) . .
F5A C5 F4 130.1(10) . .
F5 C5 F4 115.0(10) . .
F5A C5 F6A 113.7(12) . .
F5 C5 F6A 131.8(7) . .
F4 C5 F6A 26.0(11) . .
F5A C5 F6 37.7(13) . .
F5 C5 F6 101.3(9) . .
F4 C5 F6 105.8(10) . .
F6A C5 F6 82.1(8) . .
F5A C5 F4A 108.1(12) . .
F5 C5 F4A 45.7(6) . .
F4 C5 F4A 75.8(10) . .
F6A C5 F4A 100.4(9) . .
F6 C5 F4A 136.6(8) . .
F5A C5 C4 113.4(8) . .
F5 C5 C4 113.1(6) . .
F4 C5 C4 111.2(8) . .
F6A C5 C4 110.6(6) . .
F6 C5 C4 109.6(7) . .
F4A C5 C4 109.8(6) . .
F6A F4 C5 81(3) . .
F6A F4 F4A 133(3) . .
C5 F4 F4A 56.7(7) . .
F4A F5 C5 76.6(11) . .
F4A F5 F5A 126.7(15) . .
C5 F5 F5A 54.2(6) . .
F5A F6 C5 55.4(14) . .
F5A F6 F6A 96.4(19) . .
C5 F6 F6A 46.3(6) . .
F5 F4A C5 57.8(8) . .
F5 F4A F4 99.9(12) . .
C5 F4A F4 47.4(6) . .
F6 F5A C5 86.9(18) . .
F6 F5A F5 143(2) . .
C5 F5A F5 60.5(10) . .
F4 F6A C5 73(2) . .
F4 F6A F6 120(3) . .
C5 F6A F6 51.6(7) . .
C4 O2 Cu1 125.04(17) . .
O4 Cu2 O4 180.0 2 .
O4 Cu2 O3 87.51(6) 2 .
O4 Cu2 O3 92.49(6) . .
O4 Cu2 O3 92.49(6) 2 2
O4 Cu2 O3 87.51(6) . 2
O3 Cu2 O3 180.0 . 2
O4 Cu2 N1R 92.86(6) 2 2
O4 Cu2 N1R 87.14(6) . 2
O3 Cu2 N1R 89.64(6) . 2
O3 Cu2 N1R 90.36(6) 2 2
O4 Cu2 N1R 87.14(6) 2 .
O4 Cu2 N1R 92.86(6) . .
O3 Cu2 N1R 90.36(6) . .
O3 Cu2 N1R 89.64(6) 2 .
N1R Cu2 N1R 180.0 2 .
C7 O3 Cu2 124.37(14) . .
F8A C6 F9 120.2(8) . .
F8A C6 F7 79.0(7) . .
F9 C6 F7 109.5(7) . .
F8A C6 F9A 109.7(8) . .
F9 C6 F9A 20.3(10) . .
F7 C6 F9A 127.0(7) . .
F8A C6 F8 23.2(10) . .
F9 C6 F8 106.3(8) . .
F7 C6 F8 101.3(6) . .
F9A C6 F8 91.1(8) . .
F8A C6 F7A 112.4(8) . .
F9 C6 F7A 80.4(7) . .
F7 C6 F7A 36.3(4) . .
F9A C6 F7A 100.6(7) . .
F8 C6 F7A 131.5(6) . .
F8A C6 C7 113.8(6) . .
F9 C6 C7 114.6(5) . .
F7 C6 C7 114.5(4) . .
F9A C6 C7 109.0(6) . .
F8 C6 C7 109.5(6) . .
F7A C6 C7 110.6(4) . .
F7A F7 C6 74.5(11) . .
F7A F7 F8A 118.6(14) . .
C6 F7 F8A 47.9(5) . .
F8A F8 C6 67(2) . .
C6 F9 F7A 52.9(5) . .
F7 F7A C6 69.2(10) . .
F7 F7A F9 107.7(13) . .
C6 F7A F9 46.7(5) . .
F8 F8A C6 90(2) . .
F8 F8A F7 140(3) . .
C6 F8A F7 53.1(5) . .
O3 C7 C8 127.7(2) . .
O3 C7 C6 113.8(2) . .
C8 C7 C6 118.5(2) . .
C9 C8 C7 122.0(2) . .
O4 C9 C8 128.9(2) . .
O4 C9 C10 112.5(2) . .
C8 C9 C10 118.6(2) . .
F11 C10 F10 107.0(2) . .
F11 C10 F12 108.1(2) . .
F10 C10 F12 107.8(2) . .
F11 C10 C9 111.6(2) . .
F10 C10 C9 113.0(2) . .
F12 C10 C9 109.2(2) . .
C9 O4 Cu2 124.31(14) . .
C1R O1R Cu1 138.16(17) . .
O1R C1R C3R 118.7(2) . .
O1R C1R C2R 119.4(2) . .
C3R C1R C2R 121.9(2) . .
C1R C2R C22 109.9(2) . .
C1R C2R C23 109.3(2) . .
C22 C2R C23 109.3(2) . .
C1R C2R C21 108.4(2) . .
C22 C2R C21 110.8(2) . .
C23 C2R C21 109.1(2) . .
C7R C3R C4R 102.93(19) . .
C7R C3R C1R 122.6(2) . .
C4R C3R C1R 134.4(2) . .
N1R C4R C3R 112.5(2) . .
C4R N1R N2R 104.46(18) . .
C4R N1R Cu2 122.34(15) . .
N2R N1R Cu2 132.83(14) . .
C7R N2R N1R 111.07(18) . .
C7R N2R C5R 128.9(2) . .
N1R N2R C5R 120.05(18) . .
N2R C5R C6R 113.7(2) . .
N2R C7R C3R 109.0(2) . .

loop_
_geom_bond_atom_site_label_1
_geom_bond_atom_site_label_2
_geom_bond_distance
_geom_bond_site_symmetry_2
Cu1 O2 1.9377(17) .
Cu1 O2 1.9378(17) 2_546
Cu1 O1 1.9518(15) 2_546
Cu1 O1 1.9518(15) .
Cu1 O1R 2.3552(17) .
Cu1 O1R 2.3552(17) 2_546
O1 C2 1.249(3) .
C1 F1A 1.106(13) .
C1 F2A 1.232(16) .
C1 F2 1.259(16) .
C1 F1 1.370(16) .
C1 F3A 1.384(18) .
C1 F3 1.464(13) .
C1 C2 1.527(4) .
F1 F2A 0.84(3) .
F1 F1A 1.77(3) .
F2 F3A 0.81(2) .
F2 F2A 1.50(3) .
F1A F3A 1.71(2) .
C2 C3 1.373(4) .
C3 C4 1.377(4) .
C4 O2 1.250(3) .
C4 C5 1.547(4) .
C5 F5A 1.147(12) .
C5 F5 1.231(10) .
C5 F4 1.247(14) .
C5 F6A 1.283(13) .
C5 F6 1.391(14) .
C5 F4A 1.415(10) .
F4 F6A 0.57(2) .
F4 F4A 1.641(17) .
F5 F4A 1.040(13) .
F5 F5A 1.28(2) .
F6 F5A 0.85(3) .
F6 F6A 1.76(2) .
Cu2 O4 1.9446(14) 2
Cu2 O4 1.9447(14) .
Cu2 O3 1.9680(15) .
Cu2 O3 1.9680(15) 2
Cu2 N1R 2.4391(18) 2
Cu2 N1R 2.4392(18) .
O3 C7 1.251(2) .
C6 F8A 1.224(11) .
C6 F9 1.240(9) .
C6 F7 1.317(8) .
C6 F9A 1.330(11) .
C6 F8 1.331(11) .
C6 F7A 1.357(9) .
C6 C7 1.529(3) .
F7 F7A 0.834(9) .
F7 F8A 1.618(15) .
F8 F8A 0.52(2) .
F9 F7A 1.678(15) .
C7 C8 1.390(3) .
C8 C9 1.378(3) .
C9 O4 1.251(2) .
C9 C10 1.542(3) .
C10 F11 1.312(3) .
C10 F10 1.317(3) .
C10 F12 1.317(3) .
O1R C1R 1.219(3) .
C1R C3R 1.475(3) .
C1R C2R 1.518(3) .
C2R C22 1.523(3) .
C2R C23 1.529(3) .
C2R C21 1.531(4) .
C3R C7R 1.381(3) .
C3R C4R 1.398(3) .
C4R N1R 1.330(3) .
N1R N2R 1.364(2) .
N2R C7R 1.327(3) .
N2R C5R 1.468(3) .
C5R C6R 1.472(3) .
